data_2100230
loop_
_publ_author_name
'Oswald, Iain D. H.'
'Motherwell, W. D. Samuel'
'Parsons, Simon'

_publ_section_title
;
 Formation of quinol co-crystals with hydrogen-bond acceptors
;
_journal_issue 1
_journal_name_full 'Acta Crystallographica Section B'
_journal_page_first 46
_journal_page_last 57
_journal_paper_doi 10.1107/S0108768104028605
_journal_volume 61
_journal_year 2005
_chemical_formula_moiety 2(C4H9NO)(C6H6O2)
_chemical_formula_sum 'C14 H28 N2 O4'
_chemical_formula_weight 284.36
_chemical_name_common 'quinol:2Morpholine '
_chemical_name_systematic
;
 ?
;
_space_group_IT_number 14
_symmetry_cell_setting monoclinic
_symmetry_space_group_name_Hall '-P 2yn'
_symmetry_space_group_name_H-M 'P 1 21/n 1'
_atom_sites_solution_hydrogens geom
_atom_sites_solution_primary direct
_atom_sites_solution_secondary difmap
_audit_creation_method SHELXL-97
_cell_angle_alpha 90.00
_cell_angle_beta 94.942(4)
_cell_angle_gamma 90.00
_cell_formula_units_Z 2
_cell_length_a 6.6652(13)
_cell_length_b 5.5881(11)
_cell_length_c 20.034(4)
_cell_measurement_reflns_used 1472
_cell_measurement_temperature 150(2)
_cell_measurement_theta_max 28.33
_cell_measurement_theta_min 3.32
_cell_volume 743.4(3)
_computing_cell_refinement 'Bruker SMART'
_computing_data_collection 'Bruker SMART'
_computing_data_reduction 'Bruker SHELXTL'
_computing_molecular_graphics 'Bruker SHELXTL'
_computing_publication_material 'Bruker SHELXTL'
_computing_structure_refinement 'SHELXL-97 (Sheldrick, 1997b)'
_computing_structure_solution 'SHELXS-97 (Sheldrick, 1997b)'
_diffrn_ambient_temperature 150(2)
_diffrn_measured_fraction_theta_full 0.917
_diffrn_measured_fraction_theta_max 0.917
_diffrn_measurement_device_type 'CCD area detector'
_diffrn_measurement_method '\w scans'
_diffrn_radiation_monochromator graphite
_diffrn_radiation_source 'fine-focus sealed tube'
_diffrn_radiation_type MoK\a
_diffrn_radiation_wavelength 0.71073
_diffrn_reflns_av_R_equivalents 0.0381
_diffrn_reflns_av_sigmaI/netI 0.0467
_diffrn_reflns_limit_h_max 8
_diffrn_reflns_limit_h_min -8
_diffrn_reflns_limit_k_max 6
_diffrn_reflns_limit_k_min -7
_diffrn_reflns_limit_l_max 19
_diffrn_reflns_limit_l_min -26
_diffrn_reflns_number 4226
_diffrn_reflns_theta_full 28.48
_diffrn_reflns_theta_max 28.48
_diffrn_reflns_theta_min 2.04
_diffrn_standards_decay_% 0
_diffrn_standards_number 0
_exptl_absorpt_coefficient_mu 0.093
_exptl_absorpt_correction_T_max 1
_exptl_absorpt_correction_T_min 0.675
_exptl_absorpt_correction_type multi-scan
_exptl_absorpt_process_details SADABS
_exptl_crystal_colour Colourless
_exptl_crystal_density_diffrn 1.270
_exptl_crystal_density_method 'not measured'
_exptl_crystal_description Block
_exptl_crystal_F_000 308
_exptl_crystal_size_max 0.31
_exptl_crystal_size_mid 0.22
_exptl_crystal_size_min 0.09
_refine_diff_density_max 0.439
_refine_diff_density_min -0.305
_refine_ls_extinction_method none
_refine_ls_goodness_of_fit_ref 1.175
_refine_ls_hydrogen_treatment mixed
_refine_ls_matrix_type full
_refine_ls_number_parameters 99
_refine_ls_number_reflns 1730
_refine_ls_number_restraints 0
_refine_ls_restrained_S_all 1.175
_refine_ls_R_factor_all 0.0988
_refine_ls_R_factor_gt 0.0845
_refine_ls_shift/su_max 0.000
_refine_ls_shift/su_mean 0.000
_refine_ls_structure_factor_coef Fsqd
_refine_ls_weighting_details 'calc w=1/[\s^2^(Fo^2^)+(0.0914P)^2^+0.6423P] where P=(Fo^2^+2Fc^2^)/3'
_refine_ls_weighting_scheme calc
_refine_ls_wR_factor_gt 0.2022
_refine_ls_wR_factor_ref 0.2105
_reflns_number_gt 1427
_reflns_number_total 1730
_reflns_threshold_expression >2sigma(I)
_cod_data_source_file ws5013.cif
_cod_data_source_block 3
_cod_depositor_comments
;
The following automatic conversions were performed:
'_symmetry_cell_setting' value 'Monoclinic' changed to 'monoclinic'
according to '/home/saulius/struct/CIF-dictionaries/cif_core.dic'
dictionary named 'cif_core.dic' version 2.4.1 from 2010-06-29.

Automatic conversion script
Id: cif_fix_enum 1527 2010-12-29 10:47:43Z saulius 

The following automatic conversions were performed:

'_symmetry_cell_setting' value 'Monoclinic' changed to 'monoclinic'
according to /home/saulius/struct/CIF-dictionaries/cif_core.dic
dictionary named 'cif_core.dic' version 2.4.1 from
2010-06-29.

'_exptl_absorpt_correction_type' value 'Multi-scan'
changed to 'multi-scan' according to
/home/saulius/struct/CIF-dictionaries/cif_core.dic dictionary named
'cif_core.dic' version 2.4.1 from 2010-06-29.

Automatic conversion script
Id: cif_fix_values 1715 2011-07-08 13:25:40Z adriana 
;
_cod_original_sg_symbol_H-M 'P 21/n'
_cod_database_code 2100230
_cod_database_fobs_code 2100230

loop_
_symmetry_equiv_pos_as_xyz
'x, y, z'
'-x+1/2, y+1/2, -z+1/2'
'-x, -y, -z'
'x-1/2, -y-1/2, z-1/2'

loop_
_atom_site_label
_atom_site_fract_x
_atom_site_fract_y
_atom_site_fract_z
_atom_site_U_iso_or_equiv
_atom_site_adp_type
_atom_site_calc_flag
_atom_site_refinement_flags
_atom_site_occupancy
_atom_site_disorder_assembly
_atom_site_disorder_group
_atom_site_type_symbol
O1A 1.1444(3) 0.7562(4) -0.01502(10) 0.0291(5) Uani d . 1 . . O
H1A 1.148(5) 0.861(7) -0.0466(18) 0.038(9) Uiso d . 1 . . H
C1A 1.3221(3) 0.6347(5) -0.00838(12) 0.0199(5) Uani d . 1 . . C
C2A 1.4933(3) 0.7076(4) -0.03813(12) 0.0203(5) Uani d . 1 . . C
H2A 1.4895 0.8497 -0.0642 0.024 Uiso calc R 1 . . H
C3A 1.6694(3) 0.5742(5) -0.02995(12) 0.0206(5) Uani d . 1 . . C
H3A 1.7851 0.6255 -0.0506 0.025 Uiso calc R 1 . . H
N1S 0.9012(3) 0.8769(4) 0.10161(11) 0.0233(5) Uani d . 1 . . N
H1S 0.927(5) 0.777(6) 0.0715(16) 0.030(8) Uiso d . 1 . . H
C2S 0.7391(4) 0.7839(5) 0.13987(13) 0.0260(6) Uani d . 1 . . C
H2S1 0.6238 0.7347 0.1084 0.031 Uiso calc R 1 . . H
H2S2 0.6923 0.9126 0.1687 0.031 Uiso calc R 1 . . H
C3S 0.8086(5) 0.5731(6) 0.18289(15) 0.0359(7) Uani d . 1 . . C
H3S1 0.6973 0.5191 0.2090 0.043 Uiso calc R 1 . . H
H3S2 0.8444 0.4392 0.1538 0.043 Uiso calc R 1 . . H
O4S 0.9797(3) 0.6344(4) 0.22794(10) 0.0371(6) Uani d . 1 . . O
C5S 1.1419(4) 0.7109(6) 0.19133(14) 0.0341(7) Uani d . 1 . . C
H5S1 1.1842 0.5771 0.1633 0.041 Uiso calc R 1 . . H
H5S2 1.2580 0.7554 0.2231 0.041 Uiso calc R 1 . . H
C6S 1.0827(4) 0.9228(5) 0.14695(14) 0.0314(7) Uani d . 1 . . C
H6S1 1.0583 1.0627 0.1755 0.038 Uiso calc R 1 . . H
H6S2 1.1957 0.9631 0.1200 0.038 Uiso calc R 1 . . H

loop_
_atom_site_aniso_label
_atom_site_aniso_U_11
_atom_site_aniso_U_22
_atom_site_aniso_U_33
_atom_site_aniso_U_12
_atom_site_aniso_U_13
_atom_site_aniso_U_23
O1A 0.0197(9) 0.0267(11) 0.0417(11) 0.0056(8) 0.0073(7) 0.0141(9)
C1A 0.0171(11) 0.0176(12) 0.0245(12) 0.0008(9) -0.0007(8) 0.0004(9)
C2A 0.0213(12) 0.0155(12) 0.0241(12) -0.0003(9) 0.0013(9) 0.0023(9)
C3A 0.0172(11) 0.0206(13) 0.0244(12) -0.0027(9) 0.0035(8) 0.0007(9)
N1S 0.0243(11) 0.0204(12) 0.0247(11) 0.0034(9) -0.0004(8) 0.0008(9)
C2S 0.0244(12) 0.0275(14) 0.0261(12) 0.0021(11) 0.0024(9) 0.0011(10)
C3S 0.0392(16) 0.0321(16) 0.0367(15) -0.0015(13) 0.0046(12) 0.0109(12)
O4S 0.0404(12) 0.0414(13) 0.0286(10) 0.0061(10) -0.0019(8) 0.0092(9)
C5S 0.0323(14) 0.0334(17) 0.0349(15) 0.0055(12) -0.0068(11) 0.0035(12)
C6S 0.0269(13) 0.0269(15) 0.0389(15) 0.0008(11) -0.0055(11) 0.0055(12)

loop_
_atom_type_symbol
_atom_type_description
_atom_type_scat_dispersion_real
_atom_type_scat_dispersion_imag
_atom_type_scat_source
C C 0.0033 0.0016 'International Tables Vol C Tables 4.2.6.8 and 6.1.1.4'
H H 0.0000 0.0000 'International Tables Vol C Tables 4.2.6.8 and 6.1.1.4'
N N 0.0061 0.0033 'International Tables Vol C Tables 4.2.6.8 and 6.1.1.4'
O O 0.0106 0.0060 'International Tables Vol C Tables 4.2.6.8 and 6.1.1.4'

loop_
_geom_angle_atom_site_label_1
_geom_angle_atom_site_label_2
_geom_angle_atom_site_label_3
_geom_angle_site_symmetry_1
_geom_angle_site_symmetry_3
_geom_angle
C1A O1A H1A . . 109(2)
O1A C1A C2A . . 123.4(2)
O1A C1A C3A . 3_865 117.7(2)
C2A C1A C3A . 3_865 118.9(2)
C3A C2A C1A . . 120.5(2)
C3A C2A H2A . . 119.7
C1A C2A H2A . . 119.7
C2A C3A C1A . 3_865 120.5(2)
C2A C3A H3A . . 119.7
C1A C3A H3A 3_865 . 119.7
C6S N1S C2S . . 110.0(2)
C6S N1S H1S . . 110(2)
C2S N1S H1S . . 110(2)
N1S C2S C3S . . 111.7(2)
N1S C2S H2S1 . . 109.3
C3S C2S H2S1 . . 109.3
N1S C2S H2S2 . . 109.3
C3S C2S H2S2 . . 109.3
H2S1 C2S H2S2 . . 107.9
O4S C3S C2S . . 111.2(2)
O4S C3S H3S1 . . 109.4
C2S C3S H3S1 . . 109.4
O4S C3S H3S2 . . 109.4
C2S C3S H3S2 . . 109.4
H3S1 C3S H3S2 . . 108.0
C5S O4S C3S . . 110.2(2)
O4S C5S C6S . . 111.5(2)
O4S C5S H5S1 . . 109.3
C6S C5S H5S1 . . 109.3
O4S C5S H5S2 . . 109.3
C6S C5S H5S2 . . 109.3
H5S1 C5S H5S2 . . 108.0
N1S C6S C5S . . 112.7(2)
N1S C6S H6S1 . . 109.1
C5S C6S H6S1 . . 109.1
N1S C6S H6S2 . . 109.1
C5S C6S H6S2 . . 109.1
H6S1 C6S H6S2 . . 107.8

loop_
_geom_bond_atom_site_label_1
_geom_bond_atom_site_label_2
_geom_bond_site_symmetry_2
_geom_bond_distance
_geom_bond_publ_flag
O1A C1A . 1.362(3) ?
O1A H1A . 0.86(4) ?
C1A C2A . 1.393(3) ?
C1A C3A 3_865 1.396(3) ?
C2A C3A . 1.388(3) ?
C2A H2A . 0.9500 ?
C3A C1A 3_865 1.396(3) ?
C3A H3A . 0.9500 ?
N1S C6S . 1.471(3) ?
N1S C2S . 1.472(3) ?
N1S H1S . 0.85(3) ?
C2S C3S . 1.509(4) ?
C2S H2S1 . 0.9900 ?
C2S H2S2 . 0.9900 ?
C3S O4S . 1.433(4) ?
C3S H3S1 . 0.9900 ?
C3S H3S2 . 0.9900 ?
O4S C5S . 1.424(4) ?
C5S C6S . 1.513(4) ?
C5S H5S1 . 0.9900 ?
C5S H5S2 . 0.9900 ?
C6S H6S1 . 0.9900 ?
C6S H6S2 . 0.9900 ?
